data_7218763
loop_
_publ_author_name
'Kang, Bei-Bei'
'Wei, Na'
'Han, Zhengbo'

_publ_section_title
;
 Three 3D Coordination Polymers Based on
 [1,1&#x2019;:4&#x2019;,1&#x2019;&#x2019;-terphenyl]-2&#x2019;,4,4&#x2019;&#x2019;,5&#x2019;-tetracarboxylate
 Demonstrating Magnetic Properties and Selective Sensing Al3+/Fe3+over
 Mixed Ions
;
_journal_name_full 'RSC Adv.'
_journal_paper_doi 10.1039/C4RA10124C
_journal_year 2014
_chemical_formula_sum 'C22 H10 Co2 O10'
_chemical_formula_weight 552.16
_chemical_name_systematic
; 

 ? 

;
_space_group_crystal_system monoclinic
_space_group_IT_number 12
_space_group_name_Hall '-C 2y'
_space_group_name_H-M_alt 'C 1 2/m 1'
_symmetry_space_group_name_Hall '-C 2y'
_symmetry_space_group_name_H-M 'C 1 2/m 1'
_atom_sites_solution_hydrogens geom
_atom_sites_solution_primary direct
_atom_sites_solution_secondary difmap
_audit_creation_method SHELXL-97
_cell_angle_alpha 90.00
_cell_angle_beta 123.488(2)
_cell_angle_gamma 90.00
_cell_formula_units_Z 2
_cell_length_a 18.7009(15)
_cell_length_b 7.2352(5)
_cell_length_c 12.5595(9)
_cell_measurement_temperature 173(2)
_cell_volume 1417.27(18)
_computing_cell_refinement 'Bruker SMART'
_computing_data_collection 'Bruker SMART'
_computing_data_reduction 'Bruker SAINT'
_computing_molecular_graphics 'Bruker SHELXTL'
_computing_publication_material 'Bruker SHELXTL'
_computing_structure_refinement 'Bruker SHELXTL'
_computing_structure_solution 'Bruker SHELXTL'
_diffrn_ambient_temperature 173(2)
_diffrn_measured_fraction_theta_full 0.964
_diffrn_measured_fraction_theta_max 0.964
_diffrn_measurement_device_type 'CCD area detector'
_diffrn_measurement_method 'phi and omega scans'
_diffrn_radiation_monochromator graphite
_diffrn_radiation_source 'fine-focus sealed tube'
_diffrn_radiation_type MoK\a
_diffrn_radiation_wavelength 0.71073
_diffrn_reflns_av_R_equivalents 0.0621
_diffrn_reflns_av_sigmaI/netI 0.0594
_diffrn_reflns_limit_h_max 23
_diffrn_reflns_limit_h_min -23
_diffrn_reflns_limit_k_max 9
_diffrn_reflns_limit_k_min -9
_diffrn_reflns_limit_l_max 15
_diffrn_reflns_limit_l_min -15
_diffrn_reflns_number 5869
_diffrn_reflns_theta_full 26.38
_diffrn_reflns_theta_max 26.38
_diffrn_reflns_theta_min 3.10
_exptl_absorpt_coefficient_mu 1.214
_exptl_absorpt_correction_T_max 0.7777
_exptl_absorpt_correction_T_min 0.6635
_exptl_absorpt_correction_type multi-scan
_exptl_crystal_colour colorless
_exptl_crystal_density_diffrn 1.294
_exptl_crystal_density_method 'not measured'
_exptl_crystal_description block
_exptl_crystal_F_000 552
_exptl_crystal_size_max 0.37
_exptl_crystal_size_mid 0.33
_exptl_crystal_size_min 0.22
_platon_squeeze_details
;

;
_refine_diff_density_max 1.416
_refine_diff_density_min -0.974
_refine_diff_density_rms 0.165
_refine_ls_extinction_method none
_refine_ls_goodness_of_fit_ref 1.094
_refine_ls_hydrogen_treatment mixed
_refine_ls_matrix_type full
_refine_ls_number_parameters 109
_refine_ls_number_reflns 1516
_refine_ls_number_restraints 60
_refine_ls_restrained_S_all 1.127
_refine_ls_R_factor_all 0.1234
_refine_ls_R_factor_gt 0.0873
_refine_ls_shift/su_max 0.000
_refine_ls_shift/su_mean 0.000
_refine_ls_structure_factor_coef Fsqd
_refine_ls_weighting_details 'calc w=1/[\s^2^(Fo^2^)+(0.1489P)^2^+9.8438P] where P=(Fo^2^+2Fc^2^)/3'
_refine_ls_weighting_scheme calc
_refine_ls_wR_factor_gt 0.2331
_refine_ls_wR_factor_ref 0.2566
_reflns_number_gt 1022
_reflns_number_total 1516
_reflns_threshold_expression >2sigma(I)
_cod_data_source_file c4ra10124c2.cif
_cod_data_source_block 2
_cod_database_code 7218763

loop_
_symmetry_equiv_pos_as_xyz
'x, y, z'
'-x, y, -z'
'x+1/2, y+1/2, z'
'-x+1/2, y+1/2, -z'
'-x, -y, -z'
'x, -y, z'
'-x+1/2, -y+1/2, -z'
'x+1/2, -y+1/2, z'

loop_
_atom_site_label
_atom_site_type_symbol
_atom_site_fract_x
_atom_site_fract_y
_atom_site_fract_z
_atom_site_U_iso_or_equiv
_atom_site_adp_type
_atom_site_occupancy
_atom_site_symmetry_multiplicity
_atom_site_calc_flag
_atom_site_refinement_flags
Co1 Co 0.2500 0.2500 0.5000 0.0267(5) Uani 1 2 d S
O1 O 0.3080(4) 0.1510(11) 0.4112(5) 0.0564(19) Uani 1 1 d .
O2 O 0.6544(4) -0.1500(7) 0.3253(4) 0.0439(15) Uani 1 1 d .
C1 C 0.3221(8) 0.0000 0.3818(12) 0.045(3) Uani 1 2 d SU
C2 C 0.3639(7) 0.0000 0.3072(10) 0.054(3) Uani 1 2 d SDU
C3 C 0.4296(8) -0.1146(13) 0.3358(11) 0.058(5) Uani 0.50 1 d PDU
H3A H 0.4536 -0.1931 0.4095 0.070 Uiso 0.50 1 d PR
C4 C 0.4658(7) -0.1134(13) 0.2657(10) 0.044(4) Uani 0.50 1 d PDU
H4A H 0.5151 -0.1891 0.2921 0.053 Uiso 0.50 1 d PR
C5 C 0.4359(6) 0.0000 0.1628(8) 0.039(3) Uani 1 2 d SDU
C6 C 0.3684(7) 0.1280(13) 0.1307(10) 0.036(3) Uani 0.50 1 d PDU
H6A H 0.3463 0.2082 0.0582 0.043 Uiso 0.50 1 d PR
C7 C 0.3321(7) 0.1267(13) 0.2024(11) 0.047(4) Uani 0.50 1 d PDU
H7A H 0.2839 0.2046 0.1781 0.056 Uiso 0.50 1 d PR
C8 C 0.4703(5) 0.0000 0.0814(8) 0.022(2) Uani 1 2 d S
C9 C 0.5561(6) 0.0000 0.1299(7) 0.021(2) Uani 1 2 d S
C10 C 0.6271(5) 0.0000 0.2759(7) 0.0188(19) Uani 1 2 d S
C11 C 0.5843(6) 0.0000 0.0507(8) 0.029(2) Uani 1 2 d S
H11A H 0.6449 0.0000 0.0875 0.035 Uiso 1 2 d SR
O1W O 0.3233(5) 0.5000 0.5312(8) 0.047(2) Uani 1 2 d S
H1WA H 0.3564 0.5000 0.5048 0.057 Uiso 1 2 d SR
H1WB H 0.3189 0.5913 0.5699 0.057 Uiso 0.50 1 d PR

loop_
_atom_site_aniso_label
_atom_site_aniso_U_11
_atom_site_aniso_U_22
_atom_site_aniso_U_33
_atom_site_aniso_U_23
_atom_site_aniso_U_13
_atom_site_aniso_U_12
Co1 0.0331(8) 0.0110(6) 0.0119(6) 0.0021(5) -0.0027(5) 0.0015(5)
O1 0.047(4) 0.088(6) 0.030(3) 0.000(3) 0.019(3) -0.026(4)
O2 0.056(4) 0.021(3) 0.013(2) 0.004(2) -0.008(2) 0.011(2)
C1 0.039(5) 0.059(5) 0.039(5) 0.000 0.023(4) 0.000
C2 0.051(5) 0.071(6) 0.044(5) 0.000 0.028(4) 0.000
C3 0.056(6) 0.066(7) 0.056(6) 0.006(4) 0.032(5) 0.002(5)
C4 0.041(6) 0.049(6) 0.041(5) 0.006(4) 0.021(4) 0.003(4)
C5 0.034(4) 0.048(5) 0.029(4) 0.000 0.014(3) 0.000
C6 0.034(5) 0.042(5) 0.031(5) 0.009(4) 0.017(4) 0.000(4)
C7 0.043(6) 0.055(6) 0.043(6) 0.004(4) 0.025(4) -0.003(4)
C8 0.013(4) 0.018(4) 0.016(4) 0.000 -0.005(4) 0.000
C9 0.031(5) 0.001(3) 0.007(4) 0.000 -0.004(4) 0.000
C10 0.015(4) 0.021(5) 0.006(4) 0.000 -0.003(3) 0.000
C11 0.014(5) 0.038(6) 0.015(4) 0.000 -0.004(4) 0.000
O1W 0.016(4) 0.013(3) 0.076(6) 0.000 0.002(4) 0.000

loop_
_atom_type_symbol
_atom_type_description
_atom_type_scat_dispersion_real
_atom_type_scat_dispersion_imag
_atom_type_scat_source
C C 0.0033 0.0016 'International Tables Vol C Tables 4.2.6.8 and 6.1.1.4'
H H 0.0000 0.0000 'International Tables Vol C Tables 4.2.6.8 and 6.1.1.4'
O O 0.0106 0.0060 'International Tables Vol C Tables 4.2.6.8 and 6.1.1.4'
Co Co 0.3494 0.9721 'International Tables Vol C Tables 4.2.6.8 and 6.1.1.4'

loop_
_geom_angle_atom_site_label_1
_geom_angle_atom_site_label_2
_geom_angle_atom_site_label_3
_geom_angle
_geom_angle_site_symmetry_1
_geom_angle_site_symmetry_3
O2 Co1 O2 180.000(1) 5_656 3_455
O2 Co1 O1 87.2(2) 5_656 7_556
O2 Co1 O1 92.8(2) 3_455 7_556
O2 Co1 O1 92.8(2) 5_656 .
O2 Co1 O1 87.2(2) 3_455 .
O1 Co1 O1 180.0(2) 7_556 .
O2 Co1 O1W 90.6(3) 5_656 .
O2 Co1 O1W 89.4(3) 3_455 .
O1 Co1 O1W 94.6(3) 7_556 .
O1 Co1 O1W 85.4(3) . .
O2 Co1 O1W 89.4(3) 5_656 7_556
O2 Co1 O1W 90.6(3) 3_455 7_556
O1 Co1 O1W 85.4(3) 7_556 7_556
O1 Co1 O1W 94.6(3) . 7_556
O1W Co1 O1W 180.0(4) . 7_556
C1 O1 Co1 137.3(7) . .
C10 O2 Co1 137.3(5) . 3_545
O1 C1 O1 125.7(11) 6 .
O1 C1 C2 117.1(6) 6 .
O1 C1 C2 117.1(6) . .
C3 C2 C3 75.4(8) 6 .
C3 C2 C7 119.3(8) 6 6
C3 C2 C7 73.1(7) . 6
C3 C2 C7 73.1(7) 6 .
C3 C2 C7 119.3(8) . .
C7 C2 C7 79.3(8) 6 .
C3 C2 C1 122.5(7) 6 .
C3 C2 C1 122.5(7) . .
C7 C2 C1 118.2(7) 6 .
C7 C2 C1 118.2(7) . .
C2 C3 C4 121.3(9) . .
C2 C3 C3 52.3(4) . 6
C4 C3 C3 89.7(4) . 6
C2 C3 C7 55.7(5) . 6
C4 C3 C7 90.5(6) . 6
C3 C3 C7 93.0(4) 6 6
C2 C3 H3A 119.4 . .
C4 C3 H3A 119.2 . .
C3 C3 H3A 126.2 6 .
C7 C3 H3A 127.5 6 .
C5 C4 C3 121.4(9) . .
C5 C4 C4 53.0(4) . 6
C3 C4 C4 90.3(4) . 6
C5 C4 C6 55.2(5) . 6
C3 C4 C6 90.2(6) . 6
C4 C4 C6 93.6(4) 6 6
C5 C4 H4A 119.0 . .
C3 C4 H4A 119.5 . .
C4 C4 H4A 124.8 6 .
C6 C4 H4A 128.0 6 .
C4 C5 C4 74.0(9) 6 .
C4 C5 C6 119.5(8) 6 6
C4 C5 C6 73.4(7) . 6
C4 C5 C6 73.4(7) 6 .
C4 C5 C6 119.5(7) . .
C6 C5 C6 80.6(9) 6 .
C4 C5 C8 123.2(7) 6 .
C4 C5 C8 123.2(7) . .
C6 C5 C8 117.3(6) 6 .
C6 C5 C8 117.3(6) . .
C7 C6 C5 118.7(8) . .
C7 C6 C4 89.4(6) . 6
C5 C6 C4 51.4(5) . 6
C7 C6 C6 89.6(4) . 6
C5 C6 C6 49.7(4) . 6
C4 C6 C6 86.4(4) 6 6
C7 C6 H6A 120.5 . .
C5 C6 H6A 120.6 . .
C4 C6 H6A 131.2 6 .
C6 C6 H6A 127.2 6 .
C6 C7 C2 119.6(8) . .
C6 C7 C3 89.9(6) . 6
C2 C7 C3 51.2(5) . 6
C6 C7 C7 90.4(4) . 6
C2 C7 C7 50.3(4) . 6
C3 C7 C7 87.0(4) 6 6
C6 C7 H7A 119.8 . .
C2 C7 H7A 120.5 . .
C3 C7 H7A 131.8 6 .
C7 C7 H7A 125.9 6 .
C9 C8 C11 116.2(9) . 5_655
C9 C8 C5 123.0(8) . .
C11 C8 C5 120.8(8) 5_655 .
C11 C9 C8 120.5(8) . .
C11 C9 C10 116.0(8) . .
C8 C9 C10 123.5(8) . .
O2 C10 O2 126.7(8) 6 .
O2 C10 C9 116.5(4) 6 .
O2 C10 C9 116.5(4) . .
C9 C11 C8 123.3(9) . 5_655
C9 C11 H11A 118.7 . .
C8 C11 H11A 118.1 5_655 .
Co1 O1W Co1 112.9(3) . 4_556
Co1 O1W H1WA 117.0 . .
Co1 O1W H1WA 117.0 4_556 .
Co1 O1W H1WB 120.0 . .
Co1 O1W H1WB 37.4 4_556 .
H1WA O1W H1WB 123.0 . .

loop_
_geom_bond_atom_site_label_1
_geom_bond_atom_site_label_2
_geom_bond_distance
_geom_bond_site_symmetry_2
Co1 O2 2.050(4) 5_656
Co1 O2 2.050(4) 3_455
Co1 O1 2.065(6) 7_556
Co1 O1 2.065(6) .
Co1 O1W 2.170(4) .
Co1 O1W 2.170(4) 7_556
O1 C1 1.228(9) .
O2 C10 1.214(6) .
O2 Co1 2.050(4) 3_545
C1 O1 1.228(9) 6
C1 C2 1.516(15) .
C2 C3 1.356(9) 6
C2 C3 1.356(9) .
C2 C7 1.436(9) 6
C2 C7 1.436(9) .
C3 C4 1.375(9) .
C3 C3 1.658(19) 6
C3 C7 1.664(15) 6
C3 H3A 0.9601 .
C4 C5 1.364(9) .
C4 C4 1.642(19) 6
C4 C6 1.672(15) 6
C4 H4A 0.9600 .
C5 C4 1.364(9) 6
C5 C6 1.432(8) 6
C5 C6 1.432(8) .
C5 C8 1.479(13) .
C6 C7 1.395(9) .
C6 C4 1.672(15) 6
C6 C6 1.852(19) 6
C6 H6A 0.9599 .
C7 C3 1.664(15) 6
C7 C7 1.833(19) 6
C7 H7A 0.9599 .
C8 C9 1.367(13) .
C8 C11 1.387(12) 5_655
C9 C11 1.358(14) .
C9 C10 1.561(10) .
C10 O2 1.214(6) 6
C11 C8 1.387(12) 5_655
C11 H11A 0.9600 .
O1W Co1 2.170(4) 4_556
O1W H1WA 0.8488 .
O1W H1WB 0.8500 .

loop_
_platon_squeeze_void_nr
_platon_squeeze_void_average_x
_platon_squeeze_void_average_y
_platon_squeeze_void_average_z
_platon_squeeze_void_volume
_platon_squeeze_void_count_electrons
_platon_squeeze_void_content
1 0.000 0.000 -0.007 178 74 ' '
2 0.793 0.000 0.087 5 1 ' '
3 0.207 0.000 0.913 6 1 ' '
4 0.500 0.500 -0.007 178 74 ' '
5 0.293 0.500 0.087 5 1 ' '
6 0.707 0.500 0.913 6 1 ' '
